data_2222436
loop_
_publ_author_name
'Liu, Ting'

_publ_section_title
;
 (<i>E</i>)-2-(2,4-Dihydroxybenzylideneamino)benzonitrile
;
_journal_coeditor_code RZ2327
_journal_issue 7
_journal_name_full 'Acta Crystallographica Section E'
_journal_page_first o1502
_journal_paper_doi 10.1107/S1600536809020182
_journal_volume 65
_journal_year 2009
_chemical_formula_iupac 'C14 H10 N2 O2'
_chemical_formula_moiety 'C14 H10 N2 O2'
_chemical_formula_sum 'C14 H10 N2 O2'
_chemical_formula_weight 238.24
_chemical_name_systematic
;
(<i>E</i>)-2-(2,4-Dihydroxybenzylideneamino)benzonitrile
;
_space_group_IT_number 14
_symmetry_cell_setting monoclinic
_symmetry_space_group_name_Hall '-P 2ybc'
_symmetry_space_group_name_H-M 'P 1 21/c 1'
_atom_sites_solution_hydrogens geom
_atom_sites_solution_primary direct
_atom_sites_solution_secondary difmap
_audit_creation_method SHELXL-97
_cell_angle_alpha 90.00
_cell_angle_beta 108.97(3)
_cell_angle_gamma 90.00
_cell_formula_units_Z 4
_cell_length_a 13.322(3)
_cell_length_b 5.7505(12)
_cell_length_c 16.132(3)
_cell_measurement_reflns_used 8059
_cell_measurement_temperature 293(2)
_cell_measurement_theta_max 27.78
_cell_measurement_theta_min 3.07
_cell_volume 1168.7(5)
_computing_cell_refinement 'CrystalClear (Rigaku, 2005)'
_computing_data_collection 'CrystalClear (Rigaku, 2005)'
_computing_data_reduction 'CrystalClear (Rigaku, 2005)'
_computing_molecular_graphics 'SHELXTL (Sheldrick, 2008)'
_computing_publication_material 'SHELXL97 (Sheldrick, 2008)'
_computing_structure_refinement 'SHELXL97 (Sheldrick, 2008)'
_computing_structure_solution 'SHELXS97 (Sheldrick, 2008)'
_diffrn_ambient_temperature 293(2)
_diffrn_detector_area_resol_mean 13.6612
_diffrn_measured_fraction_theta_full 0.999
_diffrn_measured_fraction_theta_max 0.999
_diffrn_measurement_device_type 'Rigaku SCXmini'
_diffrn_measurement_method \w
_diffrn_radiation_monochromator graphite
_diffrn_radiation_source 'fine-focus sealed tube'
_diffrn_radiation_type MoK\a
_diffrn_radiation_wavelength 0.71073
_diffrn_reflns_av_R_equivalents 0.0733
_diffrn_reflns_av_sigmaI/netI 0.0623
_diffrn_reflns_limit_h_max 17
_diffrn_reflns_limit_h_min -17
_diffrn_reflns_limit_k_max 7
_diffrn_reflns_limit_k_min -7
_diffrn_reflns_limit_l_max 20
_diffrn_reflns_limit_l_min -20
_diffrn_reflns_number 11536
_diffrn_reflns_theta_full 27.48
_diffrn_reflns_theta_max 27.48
_diffrn_reflns_theta_min 3.23
_diffrn_standards_number 0
_exptl_absorpt_coefficient_mu 0.093
_exptl_absorpt_correction_T_max 0.979
_exptl_absorpt_correction_T_min 0.973
_exptl_absorpt_correction_type multi-scan
_exptl_absorpt_process_details '(CrystalClear; Rigaku, 2005)'
_exptl_crystal_colour yellow
_exptl_crystal_density_diffrn 1.354
_exptl_crystal_density_method 'not measured'
_exptl_crystal_description prism
_exptl_crystal_F_000 496
_exptl_crystal_size_max 0.20
_exptl_crystal_size_mid 0.20
_exptl_crystal_size_min 0.20
_refine_diff_density_max 0.151
_refine_diff_density_min -0.163
_refine_ls_extinction_method none
_refine_ls_goodness_of_fit_ref 1.014
_refine_ls_hydrogen_treatment mixed
_refine_ls_matrix_type full
_refine_ls_number_parameters 167
_refine_ls_number_reflns 2683
_refine_ls_number_restraints 0
_refine_ls_restrained_S_all 1.014
_refine_ls_R_factor_all 0.1294
_refine_ls_R_factor_gt 0.0585
_refine_ls_shift/su_max 0.000
_refine_ls_shift/su_mean 0.000
_refine_ls_structure_factor_coef Fsqd
_refine_ls_weighting_details 'calc w=1/[\s^2^(Fo^2^)+(0.0648P)^2^] where P=(Fo^2^+2Fc^2^)/3'
_refine_ls_weighting_scheme calc
_refine_ls_wR_factor_gt 0.1260
_refine_ls_wR_factor_ref 0.1528
_reflns_number_gt 1394
_reflns_number_total 2683
_reflns_threshold_expression I>2\s(I)
_cod_data_source_file rz2327.cif
_cod_data_source_block I
_cod_original_sg_symbol_H-M 'P 21/c'
_cod_database_code 2222436
_cod_database_fobs_code 2222436

loop_
_symmetry_equiv_pos_as_xyz
'x, y, z'
'-x, y+1/2, -z+1/2'
'-x, -y, -z'
'x, -y-1/2, z-1/2'

loop_
_atom_site_type_symbol
_atom_site_label
_atom_site_fract_x
_atom_site_fract_y
_atom_site_fract_z
_atom_site_U_iso_or_equiv
_atom_site_adp_type
_atom_site_calc_flag
_atom_site_refinement_flags
_atom_site_occupancy
_atom_site_disorder_assembly
_atom_site_disorder_group
O O2 0.79346(11) 0.8933(3) 0.08149(11) 0.0566(5) Uani d . 1 . .
H H2A 0.7911 0.7663 0.0578 0.085 Uiso calc R 1 . .
N N2 0.33856(14) 0.9483(3) 0.12987(11) 0.0458(5) Uani d . 1 . .
O O1 0.45029(14) 0.6553(3) 0.07575(12) 0.0620(5) Uani d . 1 . .
C C8 0.41862(18) 1.0886(4) 0.14982(14) 0.0467(6) Uani d . 1 . .
H H8A 0.4127 1.2327 0.1740 0.056 Uiso calc R 1 . .
C C9 0.51588(16) 1.0290(4) 0.13590(13) 0.0413(5) Uani d . 1 . .
C C12 0.70129(17) 0.9304(4) 0.09842(14) 0.0430(6) Uani d . 1 . .
C C5 0.1263(2) 1.2217(5) 0.20046(18) 0.0709(8) Uani d . 1 . .
H H5A 0.1164 1.3435 0.2349 0.085 Uiso calc R 1 . .
C C3 0.05604(19) 0.8978(5) 0.10712(18) 0.0643(7) Uani d . 1 . .
H H3A -0.0004 0.8009 0.0784 0.077 Uiso calc R 1 . .
C C1 0.24136(18) 1.0047(4) 0.14176(14) 0.0466(6) Uani d . 1 . .
C C10 0.52810(17) 0.8164(4) 0.09675(14) 0.0434(6) Uani d . 1 . .
C C14 0.60082(18) 1.1854(4) 0.15679(15) 0.0506(6) Uani d . 1 . .
H H14A 0.5947 1.3258 0.1834 0.061 Uiso calc R 1 . .
C C11 0.61972(16) 0.7695(4) 0.07767(14) 0.0447(6) Uani d . 1 . .
H H11A 0.6266 0.6300 0.0509 0.054 Uiso calc R 1 . .
C C13 0.69260(18) 1.1384(4) 0.13929(15) 0.0514(6) Uani d . 1 . .
H H13A 0.7484 1.2443 0.1545 0.062 Uiso calc R 1 . .
C C2 0.15547(18) 0.8609(4) 0.09949(15) 0.0500(6) Uani d . 1 . .
C C7 0.17047(19) 0.6737(5) 0.04576(18) 0.0575(7) Uani d . 1 . .
N N1 0.18114(18) 0.5237(4) 0.00325(17) 0.0777(8) Uani d . 1 . .
C C6 0.22459(19) 1.1855(5) 0.19264(16) 0.0598(7) Uani d . 1 . .
H H6A 0.2806 1.2832 0.2218 0.072 Uiso calc R 1 . .
C C4 0.0418(2) 1.0796(5) 0.15775(18) 0.0707(8) Uani d . 1 . .
H H4A -0.0247 1.1065 0.1632 0.085 Uiso calc R 1 . .
H H1A 0.392(2) 0.729(5) 0.0876(17) 0.090(10) Uiso d . 1 . .

loop_
_atom_site_aniso_label
_atom_site_aniso_U_11
_atom_site_aniso_U_22
_atom_site_aniso_U_33
_atom_site_aniso_U_12
_atom_site_aniso_U_13
_atom_site_aniso_U_23
O2 0.0453(10) 0.0602(11) 0.0695(12) -0.0039(8) 0.0261(8) -0.0088(8)
N2 0.0384(10) 0.0558(12) 0.0429(11) 0.0041(10) 0.0130(8) -0.0002(9)
O1 0.0445(10) 0.0547(11) 0.0895(14) -0.0107(9) 0.0256(9) -0.0253(9)
C8 0.0512(14) 0.0476(14) 0.0432(14) 0.0018(12) 0.0179(11) -0.0039(10)
C9 0.0415(13) 0.0418(13) 0.0405(13) -0.0001(11) 0.0133(10) -0.0021(10)
C12 0.0384(12) 0.0508(14) 0.0401(13) -0.0001(11) 0.0131(10) 0.0016(10)
C5 0.0568(16) 0.096(2) 0.0643(18) 0.0081(17) 0.0256(14) -0.0210(16)
C3 0.0468(15) 0.0802(19) 0.0698(18) -0.0065(14) 0.0241(13) -0.0108(15)
C1 0.0435(13) 0.0595(15) 0.0386(13) 0.0060(12) 0.0155(10) 0.0039(11)
C10 0.0397(13) 0.0443(13) 0.0429(13) -0.0042(11) 0.0092(10) -0.0004(10)
C14 0.0545(15) 0.0418(14) 0.0574(15) -0.0033(12) 0.0209(12) -0.0087(11)
C11 0.0422(13) 0.0449(13) 0.0468(13) 0.0001(11) 0.0142(10) -0.0082(10)
C13 0.0472(14) 0.0504(15) 0.0598(16) -0.0117(12) 0.0218(12) -0.0073(12)
C2 0.0448(14) 0.0572(15) 0.0507(15) 0.0011(12) 0.0192(11) -0.0018(12)
C7 0.0501(15) 0.0586(17) 0.0681(18) -0.0079(13) 0.0252(13) -0.0053(14)
N1 0.0735(17) 0.0691(16) 0.0994(19) -0.0109(14) 0.0406(14) -0.0236(15)
C6 0.0499(15) 0.0781(19) 0.0521(15) -0.0044(14) 0.0176(12) -0.0176(14)
C4 0.0499(16) 0.099(2) 0.0692(19) 0.0031(16) 0.0278(14) -0.0109(16)

loop_
_atom_type_symbol
_atom_type_description
_atom_type_scat_dispersion_real
_atom_type_scat_dispersion_imag
_atom_type_scat_source
C C 0.0033 0.0016 'International Tables Vol C Tables 4.2.6.8 and 6.1.1.4'
H H 0.0000 0.0000 'International Tables Vol C Tables 4.2.6.8 and 6.1.1.4'
N N 0.0061 0.0033 'International Tables Vol C Tables 4.2.6.8 and 6.1.1.4'
O O 0.0106 0.0060 'International Tables Vol C Tables 4.2.6.8 and 6.1.1.4'

loop_
_geom_angle_atom_site_label_1
_geom_angle_atom_site_label_2
_geom_angle_atom_site_label_3
_geom_angle_site_symmetry_1
_geom_angle_site_symmetry_3
_geom_angle
_geom_angle_publ_flag
C12 O2 H2A . . 109.5 ?
C8 N2 C1 . . 123.0(2) ?
C10 O1 H1A . . 104.5(17) ?
N2 C8 C9 . . 122.0(2) ?
N2 C8 H8A . . 119.0 ?
C9 C8 H8A . . 119.0 ?
C14 C9 C10 . . 117.6(2) ?
C14 C9 C8 . . 120.9(2) ?
C10 C9 C8 . . 121.5(2) ?
O2 C12 C11 . . 122.5(2) ?
O2 C12 C13 . . 116.8(2) ?
C11 C12 C13 . . 120.7(2) ?
C6 C5 C4 . . 120.8(3) ?
C6 C5 H5A . . 119.6 ?
C4 C5 H5A . . 119.6 ?
C4 C3 C2 . . 119.3(2) ?
C4 C3 H3A . . 120.4 ?
C2 C3 H3A . . 120.4 ?
C6 C1 C2 . . 117.9(2) ?
C6 C1 N2 . . 125.9(2) ?
C2 C1 N2 . . 116.2(2) ?
O1 C10 C11 . . 118.2(2) ?
O1 C10 C9 . . 121.1(2) ?
C11 C10 C9 . . 120.6(2) ?
C13 C14 C9 . . 122.0(2) ?
C13 C14 H14A . . 119.0 ?
C9 C14 H14A . . 119.0 ?
C12 C11 C10 . . 119.9(2) ?
C12 C11 H11A . . 120.1 ?
C10 C11 H11A . . 120.1 ?
C14 C13 C12 . . 119.1(2) ?
C14 C13 H13A . . 120.5 ?
C12 C13 H13A . . 120.5 ?
C3 C2 C1 . . 121.4(2) ?
C3 C2 C7 . . 119.5(2) ?
C1 C2 C7 . . 119.1(2) ?
N1 C7 C2 . . 179.0(3) ?
C5 C6 C1 . . 120.7(2) ?
C5 C6 H6A . . 119.7 ?
C1 C6 H6A . . 119.7 ?
C3 C4 C5 . . 119.9(2) ?
C3 C4 H4A . . 120.1 ?
C5 C4 H4A . . 120.1 ?

loop_
_geom_bond_atom_site_label_1
_geom_bond_atom_site_label_2
_geom_bond_site_symmetry_2
_geom_bond_distance
_geom_bond_publ_flag
O2 C12 . 1.359(2) ?
O2 H2A . 0.8200 ?
N2 C8 . 1.292(3) ?
N2 C1 . 1.407(3) ?
O1 C10 . 1.349(3) ?
O1 H1A . 0.95(3) ?
C8 C9 . 1.427(3) ?
C8 H8A . 0.9300 ?
C9 C14 . 1.398(3) ?
C9 C10 . 1.409(3) ?
C12 C11 . 1.383(3) ?
C12 C13 . 1.389(3) ?
C5 C6 . 1.372(3) ?
C5 C4 . 1.380(4) ?
C5 H5A . 0.9300 ?
C3 C4 . 1.377(3) ?
C3 C2 . 1.386(3) ?
C3 H3A . 0.9300 ?
C1 C6 . 1.387(3) ?
C1 C2 . 1.397(3) ?
C10 C11 . 1.379(3) ?
C14 C13 . 1.368(3) ?
C14 H14A . 0.9300 ?
C11 H11A . 0.9300 ?
C13 H13A . 0.9300 ?
C2 C7 . 1.436(3) ?
C7 N1 . 1.139(3) ?
C6 H6A . 0.9300 ?
C4 H4A . 0.9300 ?

loop_
_geom_hbond_atom_site_label_D
_geom_hbond_atom_site_label_H
_geom_hbond_atom_site_label_A
_geom_hbond_site_symmetry_A
_geom_hbond_distance_DH
_geom_hbond_distance_HA
_geom_hbond_distance_DA
_geom_hbond_angle_DHA
O1 H1A N2 . 0.95(3) 1.70(3) 2.581(2) 152(3)
O2 H2A N1 3_665 0.82 2.03 2.835(3) 166.3
C11 H11A O1 3_665 0.93 2.56 3.386(3) 148

loop_
_cod_related_entry_id
_cod_related_entry_database
_cod_related_entry_code
1 ChemSpider 24742499
